data_4108528
loop_
_publ_author_name
'Guillaume Barbe'
'Andr\'e B. Charette'

_publ_contact_author_address
;
      Universit\'e de Montr\'eal
      D\'epartement de Chimie
      C.P. 6128, Succ. Centre-ville
      Montr\'eal, Qu\'ebec
      Canada, H3C 3J7
;
_publ_contact_author_email andre.charette@umontreal.ca
_publ_contact_author_fax '+1 514 343 5900'
_publ_contact_author_name 'Dr Andr\'e B. Charette'
_publ_contact_author_phone '+1 514 343 6283'
_publ_section_title
;
 Total Synthesis of (+)-Lepadin B: Stereoselective Synthesis of Nonracemic
 Polysubstituted Hydroquinolines Using an RC-ROM Process
;
_journal_name_full 'Journal of the American Chemical Society'
_journal_page_first 13873
_journal_page_last 13875
_journal_paper_doi 10.1021/ja8068215
_journal_volume 130
_journal_year 2008
_chemical_compound_source 'Synthesized by the authors. See text'
_chemical_formula_moiety 'C19 H21 N O4'
_chemical_formula_sum 'C19 H21 N O4'
_chemical_formula_weight 327.37
_chemical_name_systematic
; 
 ? 
;
_space_group_IT_number 15
_symmetry_cell_setting monoclinic
_symmetry_space_group_name_Hall '-C 2yc'
_symmetry_space_group_name_H-M 'C 1 2/c 1'
_atom_sites_solution_hydrogens geom
_atom_sites_solution_primary direct
_atom_sites_solution_secondary difmap
_audit_creation_method SHELXL-97
_cell_angle_alpha 90.00
_cell_angle_beta 100.494(6)
_cell_angle_gamma 90.00
_cell_formula_units_Z 8
_cell_length_a 22.501(2)
_cell_length_b 6.5620(7)
_cell_length_c 23.365(2)
_cell_measurement_reflns_used 2766
_cell_measurement_temperature 150(2)
_cell_measurement_theta_max 71.84
_cell_measurement_theta_min 3.85
_cell_volume 3392.2(6)
_computing_cell_refinement 'SMART (Bruker, 2003)'
_computing_data_collection 'SMART (Bruker, 2003)'
_computing_data_reduction 'SAINT (Bruker, 2004)'
_computing_molecular_graphics 'SHELXTL (Bruker, 1997)'
_computing_publication_material 'UdMX (local program)'
_computing_structure_refinement 'SHELXL97 (Sheldrick, 1997)'
_computing_structure_solution 'SHELXS97 (Sheldrick, 1997)'
_diffrn_ambient_temperature 150(2)
_diffrn_detector_area_resol_mean 5.5
_diffrn_measured_fraction_theta_full 0.987
_diffrn_measured_fraction_theta_max 0.987
_diffrn_measurement_device_type 'Bruker Smart 6000'
_diffrn_measurement_method \w
_diffrn_radiation_monochromator 'Montel 200 optics'
_diffrn_radiation_source 'Rotating Anode'
_diffrn_radiation_type CuK\a
_diffrn_radiation_wavelength 1.54178
_diffrn_reflns_av_R_equivalents 0.043
_diffrn_reflns_av_sigmaI/netI 0.0704
_diffrn_reflns_limit_h_max 27
_diffrn_reflns_limit_h_min -27
_diffrn_reflns_limit_k_max 7
_diffrn_reflns_limit_k_min -8
_diffrn_reflns_limit_l_max 28
_diffrn_reflns_limit_l_min -28
_diffrn_reflns_number 22378
_diffrn_reflns_theta_full 72.65
_diffrn_reflns_theta_max 72.65
_diffrn_reflns_theta_min 3.85
_diffrn_standards_decay_% 0.00
_diffrn_standards_number 5
_exptl_absorpt_coefficient_mu 0.734
_exptl_absorpt_correction_T_max 1.0000
_exptl_absorpt_correction_T_min 0.7900
_exptl_absorpt_correction_type multi-scan
_exptl_absorpt_process_details 'Sadabs (Sheldrick,2004)'
_exptl_crystal_colour Colorless
_exptl_crystal_density_diffrn 1.282
_exptl_crystal_description block
_exptl_crystal_F_000 1392
_exptl_crystal_size_max 0.50
_exptl_crystal_size_mid 0.06
_exptl_crystal_size_min 0.04
_refine_diff_density_max 0.270
_refine_diff_density_min -0.312
_refine_diff_density_rms 0.060
_refine_ls_extinction_method none
_refine_ls_goodness_of_fit_ref 1.040
_refine_ls_hydrogen_treatment constr
_refine_ls_matrix_type full
_refine_ls_number_parameters 219
_refine_ls_number_reflns 3333
_refine_ls_number_restraints 0
_refine_ls_restrained_S_all 1.040
_refine_ls_R_factor_all 0.0811
_refine_ls_R_factor_gt 0.0580
_refine_ls_shift/su_max 0.000
_refine_ls_shift/su_mean 0.000
_refine_ls_structure_factor_coef Fsqd
_refine_ls_weighting_details 'calc w=1/[\s^2^(Fo^2^)+(0.0766P)^2^+2.2764P] where P=(Fo^2^+2Fc^2^)/3'
_refine_ls_weighting_scheme calc
_refine_ls_wR_factor_gt 0.1508
_refine_ls_wR_factor_ref 0.1668
_reflns_number_gt 2427
_reflns_number_total 3333
_reflns_threshold_expression I>2\s(I)
_cod_data_source_file ja8068215_si_003.cif
_cod_data_source_block cha152
_cod_database_code 4108528

loop_
_symmetry_equiv_pos_as_xyz
'x, y, z'
'-x, y, -z+1/2'
'x+1/2, y+1/2, z'
'-x+1/2, y+1/2, -z+1/2'
'-x, -y, -z'
'x, -y, z-1/2'
'-x+1/2, -y+1/2, -z'
'x+1/2, -y+1/2, z-1/2'

loop_
_atom_site_label
_atom_site_type_symbol
_atom_site_fract_x
_atom_site_fract_y
_atom_site_fract_z
_atom_site_U_iso_or_equiv
_atom_site_adp_type
_atom_site_occupancy
_atom_site_symmetry_multiplicity
_atom_site_calc_flag
_atom_site_refinement_flags
N1 N 0.80768(8) 0.8858(3) 0.83024(7) 0.0261(4) Uani 1 1 d .
C2 C 0.86901(9) 0.9406(3) 0.85979(9) 0.0286(5) Uani 1 1 d .
H2 H 0.8947 0.9472 0.8291 0.034 Uiso 1 1 calc R
C3 C 0.86694(10) 1.1567(3) 0.88442(9) 0.0276(5) Uani 1 1 d .
H3 H 0.8573 1.2554 0.8514 0.033 Uiso 1 1 calc R
C4 C 0.82059(10) 1.1790(3) 0.92345(9) 0.0284(5) Uani 1 1 d .
H4A H 0.8210 1.3201 0.9385 0.034 Uiso 1 1 calc R
H4B H 0.8301 1.0848 0.9570 0.034 Uiso 1 1 calc R
C4A C 0.75829(9) 1.1288(3) 0.88770(9) 0.0257(5) Uani 1 1 d .
H4A1 H 0.7499 1.2304 0.8553 0.031 Uiso 1 1 calc R
C5 C 0.70970(10) 1.1521(3) 0.92343(9) 0.0291(5) Uani 1 1 d .
H5 H 0.6981 1.2862 0.9321 0.035 Uiso 1 1 calc R
C6 C 0.68164(10) 0.9950(3) 0.94379(9) 0.0294(5) Uani 1 1 d .
H6 H 0.6503 1.0224 0.9650 0.035 Uiso 1 1 calc R
C7 C 0.69769(10) 0.7825(3) 0.93456(9) 0.0271(5) Uani 1 1 d .
C8 C 0.74930(10) 0.7467(3) 0.90308(10) 0.0275(5) Uani 1 1 d .
H8A H 0.7429 0.6155 0.8819 0.033 Uiso 1 1 calc R
H8B H 0.7873 0.7358 0.9319 0.033 Uiso 1 1 calc R
C8A C 0.75597(9) 0.9166(3) 0.85977(9) 0.0253(5) Uani 1 1 d .
H8A1 H 0.7188 0.9128 0.8289 0.030 Uiso 1 1 calc R
O11 O 0.74423(7) 0.7742(3) 0.74920(7) 0.0370(4) Uani 1 1 d .
C11 C 0.79566(10) 0.8187(3) 0.77411(9) 0.0273(5) Uani 1 1 d .
C12 C 0.84780(10) 0.7982(3) 0.74282(9) 0.0282(5) Uani 1 1 d .
C13 C 0.86723(11) 0.9640(4) 0.71407(10) 0.0373(6) Uani 1 1 d .
H13 H 0.8477 1.0922 0.7145 0.045 Uiso 1 1 calc R
C14 C 0.91536(12) 0.9419(5) 0.68475(12) 0.0488(7) Uani 1 1 d .
H14 H 0.9287 1.0553 0.6652 0.059 Uiso 1 1 calc R
C15 C 0.94374(12) 0.7559(4) 0.68395(12) 0.0471(7) Uani 1 1 d .
H15 H 0.9767 0.7420 0.6640 0.056 Uiso 1 1 calc R
C16 C 0.92462(11) 0.5903(4) 0.71192(11) 0.0414(6) Uani 1 1 d .
H16 H 0.9442 0.4623 0.7110 0.050 Uiso 1 1 calc R
C17 C 0.87685(10) 0.6106(4) 0.74136(10) 0.0343(5) Uani 1 1 d .
H17 H 0.8637 0.4963 0.7607 0.041 Uiso 1 1 calc R
C21 C 0.89808(11) 0.7833(4) 0.90478(11) 0.0358(6) Uani 1 1 d .
H21A H 0.8900 0.6458 0.8888 0.054 Uiso 1 1 calc R
H21B H 0.8810 0.7972 0.9403 0.054 Uiso 1 1 calc R
H21C H 0.9418 0.8062 0.9140 0.054 Uiso 1 1 calc R
O31 O 0.92504(7) 1.2099(2) 0.91958(7) 0.0341(4) Uani 1 1 d .
O32 O 0.96192(8) 1.2807(3) 0.83874(8) 0.0474(5) Uani 1 1 d .
C32 C 0.96884(11) 1.2704(4) 0.89044(12) 0.0354(6) Uani 1 1 d .
C33 C 1.02585(12) 1.3219(5) 0.93158(13) 0.0532(8) Uani 1 1 d .
H33A H 1.0508 1.4113 0.9121 0.080 Uiso 1 1 calc R
H33B H 1.0482 1.1965 0.9439 0.080 Uiso 1 1 calc R
H33C H 1.0159 1.3916 0.9657 0.080 Uiso 1 1 calc R
O71 O 0.67198(7) 0.6412(2) 0.95435(7) 0.0372(4) Uani 1 1 d .

loop_
_atom_site_aniso_label
_atom_site_aniso_U_11
_atom_site_aniso_U_22
_atom_site_aniso_U_33
_atom_site_aniso_U_23
_atom_site_aniso_U_13
_atom_site_aniso_U_12
N1 0.0257(9) 0.0332(10) 0.0207(9) -0.0021(7) 0.0077(7) -0.0004(7)
C2 0.0246(11) 0.0370(13) 0.0243(11) -0.0026(9) 0.0053(8) -0.0003(9)
C3 0.0260(11) 0.0332(12) 0.0231(11) -0.0001(9) 0.0030(9) -0.0011(9)
C4 0.0323(12) 0.0282(12) 0.0260(12) -0.0015(9) 0.0086(9) -0.0024(9)
C4A 0.0279(11) 0.0270(11) 0.0230(11) 0.0007(9) 0.0069(9) 0.0012(8)
C5 0.0307(12) 0.0280(12) 0.0290(12) -0.0028(9) 0.0070(9) 0.0023(9)
C6 0.0279(11) 0.0344(13) 0.0274(12) -0.0028(9) 0.0091(9) 0.0021(9)
C7 0.0282(11) 0.0319(12) 0.0218(11) 0.0002(9) 0.0055(9) -0.0010(9)
C8 0.0284(11) 0.0270(11) 0.0287(12) 0.0015(9) 0.0096(9) 0.0004(9)
C8A 0.0258(10) 0.0309(12) 0.0204(11) -0.0008(8) 0.0076(8) 0.0001(8)
O11 0.0307(9) 0.0506(11) 0.0309(9) -0.0139(7) 0.0090(7) -0.0090(7)
C11 0.0264(11) 0.0315(12) 0.0249(11) -0.0006(9) 0.0072(9) -0.0031(9)
C12 0.0246(11) 0.0398(13) 0.0210(11) -0.0049(9) 0.0062(9) -0.0022(9)
C13 0.0379(13) 0.0410(14) 0.0360(13) 0.0047(11) 0.0143(10) -0.0004(10)
C14 0.0458(15) 0.0622(18) 0.0433(16) 0.0058(13) 0.0209(12) -0.0068(13)
C15 0.0360(14) 0.0699(19) 0.0397(15) -0.0066(13) 0.0186(12) 0.0012(13)
C16 0.0364(13) 0.0485(15) 0.0403(15) -0.0097(12) 0.0096(11) 0.0070(11)
C17 0.0334(12) 0.0385(13) 0.0316(13) -0.0041(10) 0.0073(10) -0.0012(10)
C21 0.0309(12) 0.0399(14) 0.0358(14) -0.0003(10) 0.0041(10) 0.0047(10)
O31 0.0271(8) 0.0471(10) 0.0279(9) -0.0035(7) 0.0044(7) -0.0067(7)
O32 0.0375(10) 0.0671(13) 0.0401(11) 0.0008(9) 0.0136(8) -0.0088(9)
C32 0.0277(12) 0.0404(14) 0.0397(15) -0.0050(10) 0.0102(10) -0.0017(10)
C33 0.0290(14) 0.074(2) 0.0559(19) -0.0133(15) 0.0053(13) -0.0104(13)
O71 0.0407(10) 0.0362(9) 0.0385(10) 0.0050(7) 0.0173(8) -0.0032(7)

loop_
_atom_type_symbol
_atom_type_description
_atom_type_scat_dispersion_real
_atom_type_scat_dispersion_imag
_atom_type_scat_source
C C 0.0181 0.0091 'International Tables Vol C Tables 4.2.6.8 and 6.1.1.4'
H H 0.0000 0.0000 'International Tables Vol C Tables 4.2.6.8 and 6.1.1.4'
N N 0.0311 0.0180 'International Tables Vol C Tables 4.2.6.8 and 6.1.1.4'
O O 0.0492 0.0322 'International Tables Vol C Tables 4.2.6.8 and 6.1.1.4'

loop_
_geom_angle_atom_site_label_1
_geom_angle_atom_site_label_2
_geom_angle_atom_site_label_3
_geom_angle
_geom_angle_publ_flag
C11 N1 C8A 117.43(17) y
C11 N1 C2 122.38(17) y
C8A N1 C2 120.05(17) y
N1 C2 C21 113.82(18) y
N1 C2 C3 108.20(17) y
C21 C2 C3 113.81(18) y
N1 C2 H2 106.8 ?
C21 C2 H2 106.8 ?
C3 C2 H2 106.8 ?
O31 C3 C4 106.50(17) y
O31 C3 C2 110.38(17) y
C4 C3 C2 112.75(18) y
O31 C3 H3 109 ?
C4 C3 H3 109 ?
C2 C3 H3 109 ?
C3 C4 C4A 108.27(18) y
C3 C4 H4A 110 ?
C4A C4 H4A 110 ?
C3 C4 H4B 110 ?
C4A C4 H4B 110 ?
H4A C4 H4B 108.4 ?
C5 C4A C4 111.23(18) y
C5 C4A C8A 110.96(17) y
C4 C4A C8A 112.59(17) y
C5 C4A H4A1 107.3 ?
C4 C4A H4A1 107.3 ?
C8A C4A H4A1 107.3 ?
C6 C5 C4A 123.9(2) y
C6 C5 H5 118.1 ?
C4A C5 H5 118.1 ?
C5 C6 C7 122.3(2) y
C5 C6 H6 118.8 ?
C7 C6 H6 118.8 ?
O71 C7 C6 121.2(2) y
O71 C7 C8 121.7(2) y
C6 C7 C8 116.99(18) y
C7 C8 C8A 112.78(17) y
C7 C8 H8A 109 ?
C8A C8 H8A 109 ?
C7 C8 H8B 109 ?
C8A C8 H8B 109 ?
H8A C8 H8B 107.8 ?
N1 C8A C8 113.01(17) y
N1 C8A C4A 110.85(17) y
C8 C8A C4A 112.31(17) y
N1 C8A H8A1 106.7 ?
C8 C8A H8A1 106.7 ?
C4A C8A H8A1 106.7 ?
O11 C11 N1 122.4(2) y
O11 C11 C12 120.0(2) y
N1 C11 C12 117.59(18) y
C13 C12 C17 119.2(2) y
C13 C12 C11 120.6(2) y
C17 C12 C11 120.2(2) y
C14 C13 C12 119.9(2) y
C14 C13 H13 120.1 ?
C12 C13 H13 120.1 ?
C15 C14 C13 120.2(3) y
C15 C14 H14 119.9 ?
C13 C14 H14 119.9 ?
C16 C15 C14 120.4(2) y
C16 C15 H15 119.8 ?
C14 C15 H15 119.8 ?
C15 C16 C17 119.8(2) y
C15 C16 H16 120.1 ?
C17 C16 H16 120.1 ?
C16 C17 C12 120.4(2) y
C16 C17 H17 119.8 ?
C12 C17 H17 119.8 ?
C2 C21 H21A 109.5 ?
C2 C21 H21B 109.5 ?
H21A C21 H21B 109.5 ?
C2 C21 H21C 109.5 ?
H21A C21 H21C 109.5 ?
H21B C21 H21C 109.5 ?
C32 O31 C3 116.60(18) y
O32 C32 O31 123.6(2) y
O32 C32 C33 125.3(2) y
O31 C32 C33 111.1(2) y
C32 C33 H33A 109.5 ?
C32 C33 H33B 109.5 ?
H33A C33 H33B 109.5 ?
C32 C33 H33C 109.5 ?
H33A C33 H33C 109.5 ?
H33B C33 H33C 109.5 ?

loop_
_geom_bond_atom_site_label_1
_geom_bond_atom_site_label_2
_geom_bond_distance
_geom_bond_publ_flag
N1 C11 1.363(3) y
N1 C8a 1.471(2) y
N1 C2 1.471(3) y
C2 C21 1.532(3) y
C2 C3 1.534(3) y
C2 H2 1 ?
C3 O31 1.454(3) y
C3 C4 1.512(3) y
C3 H3 1 ?
C4 C4a 1.531(3) y
C4 H4a 0.99 ?
C4 H4b 0.99 ?
C4a C5 1.500(3) y
C4a C8a 1.534(3) y
C4a H4a1 1 ?
C5 C6 1.341(3) y
C5 H5 0.95 ?
C6 C7 1.466(3) y
C6 H6 0.95 ?
C7 O71 1.227(3) y
C7 C8 1.502(3) y
C8 C8a 1.532(3) y
C8 H8a 0.99 ?
C8 H8b 0.99 ?
C8a H8a1 1 ?
O11 C11 1.232(3) y
C11 C12 1.497(3) y
C12 C13 1.391(3) y
C12 C17 1.397(3) y
C13 C14 1.390(3) y
C13 H13 0.95 ?
C14 C15 1.379(4) y
C14 H14 0.95 ?
C15 C16 1.377(4) y
C15 H15 0.95 ?
C16 C17 1.384(3) y
C16 H16 0.95 ?
C17 H17 0.95 ?
C21 H21a 0.98 ?
C21 H21b 0.98 ?
C21 H21c 0.98 ?
O31 C32 1.355(3) y
O32 C32 1.191(3) y
C32 C33 1.495(3) y
C33 H33a 0.98 ?
C33 H33b 0.98 ?
C33 H33c 0.98 ?

loop_
_geom_torsion_atom_site_label_1
_geom_torsion_atom_site_label_2
_geom_torsion_atom_site_label_3
_geom_torsion_atom_site_label_4
_geom_torsion
_geom_torsion_publ_flag
C11 N1 C2 C21 -105.9(2) y
C8A N1 C2 C21 78.6(2) y
C11 N1 C2 C3 126.5(2) y
C8A N1 C2 C3 -48.9(2) y
N1 C2 C3 O31 173.75(16) y
C21 C2 C3 O31 46.2(2) y
N1 C2 C3 C4 54.8(2) y
C21 C2 C3 C4 -72.8(2) y
O31 C3 C4 C4A 178.77(17) y
C2 C3 C4 C4A -60.0(2) y
C3 C4 C4A C5 -178.78(18) y
C3 C4 C4A C8A 56.0(2) y
C4 C4A C5 C6 -106.0(2) y
C8A C4A C5 C6 20.2(3) y
C4A C5 C6 C7 2.2(3) y
C5 C6 C7 O71 178.9(2) y
C5 C6 C7 C8 2.5(3) y
O71 C7 C8 C8A 154.1(2) y
C6 C7 C8 C8A -29.5(3) y
C11 N1 C8A C8 103.8(2) y
C2 N1 C8A C8 -80.5(2) y
C11 N1 C8A C4A -129.1(2) y
C2 N1 C8A C4A 46.6(2) y
C7 C8 C8A N1 178.09(17) y
C7 C8 C8A C4A 51.8(2) y
C5 C4A C8A N1 -173.63(17) y
C4 C4A C8A N1 -48.2(2) y
C5 C4A C8A C8 -46.2(2) y
C4 C4A C8A C8 79.2(2) y
C8A N1 C11 O11 -3.8(3) y
C2 N1 C11 O11 -179.4(2) y
C8A N1 C11 C12 176.68(18) y
C2 N1 C11 C12 1.1(3) y
O11 C11 C12 C13 94.1(3) y
N1 C11 C12 C13 -86.4(3) y
O11 C11 C12 C17 -84.7(3) y
N1 C11 C12 C17 94.7(3) y
C17 C12 C13 C14 -0.5(4) y
C11 C12 C13 C14 -179.4(2) y
C12 C13 C14 C15 0.2(4) y
C13 C14 C15 C16 0.2(4) y
C14 C15 C16 C17 -0.4(4) y
C15 C16 C17 C12 0.1(4) y
C13 C12 C17 C16 0.4(3) y
C11 C12 C17 C16 179.2(2) y
C4 C3 O31 C32 -157.48(19) y
C2 C3 O31 C32 79.8(2) y
C3 O31 C32 O32 -0.3(3) y
C3 O31 C32 C33 179.6(2) y
